data_1544477
loop_
_publ_author_name
'Shen, Hong-Qiang'
'Gao, Xiang'
'Liu, Cong'
'Hu, Shu-Bo'
'Zhou, Yong-Gui'

_publ_section_title
;
 A Hydrogenation/Oxidative Fragmentation Cascade for Synthesis of Chiral
 4,5-Dihydro-1H-benzo[d]azepin-1-ones.
;
_journal_issue 22
_journal_name_full 'Organic letters'
_journal_page_first 5920
_journal_page_last 5923
_journal_paper_doi 10.1021/acs.orglett.6b03027
_journal_volume 18
_journal_year 2016
_chemical_absolute_configuration rmad
_chemical_formula_moiety 'C22 H17 N O2'
_chemical_formula_sum 'C22 H17 N O2'
_chemical_formula_weight 327.36
_space_group_crystal_system orthorhombic
_space_group_IT_number 19
_space_group_name_Hall 'P 2ac 2ab'
_space_group_name_H-M_alt 'P 21 21 21'
_symmetry_space_group_name_Hall 'P 2ac 2ab'
_symmetry_space_group_name_H-M 'P 21 21 21'
_atom_sites_solution_hydrogens geom
_atom_sites_solution_primary direct
_audit_creation_date 2016-05-09
_audit_creation_method
;
Olex2 1.2
(compiled 2016.02.19 svn.r3266 for OlexSys, GUI svn.r5155)
;
_cell_angle_alpha 90
_cell_angle_beta 90
_cell_angle_gamma 90
_cell_formula_units_Z 4
_cell_length_a 9.2696(5)
_cell_length_b 12.0477(6)
_cell_length_c 15.0296(8)
_cell_measurement_reflns_used 2322
_cell_measurement_temperature 273(2)
_cell_measurement_theta_max 67.34
_cell_measurement_theta_min 4.705
_cell_volume 1678.47(15)
_computing_cell_refinement 'SAINT v7.68A (Bruker, 2009)'
_computing_data_reduction 'SAINT v7.68A (Bruker, 2009)'
_computing_molecular_graphics 'Olex2 (Dolomanov et al., 2009)'
_computing_publication_material 'Olex2 (Dolomanov et al., 2009)'
_computing_structure_refinement 'ShelXL (Sheldrick, 2015)'
_computing_structure_solution 'ShelXT (Sheldrick, 2015)'
_diffrn_ambient_temperature 273.15
_diffrn_measured_fraction_theta_full 0.999
_diffrn_measured_fraction_theta_max 0.983
_diffrn_measurement_device_type 'Bruker APEX-II CCD'
_diffrn_measurement_method '\f and \w scans'
_diffrn_radiation_monochromator graphite
_diffrn_radiation_type CuK\a
_diffrn_radiation_wavelength 1.54178
_diffrn_reflns_av_R_equivalents 0.0484
_diffrn_reflns_av_unetI/netI 0.0617
_diffrn_reflns_Laue_measured_fraction_full 0.999
_diffrn_reflns_Laue_measured_fraction_max 0.983
_diffrn_reflns_limit_h_max 10
_diffrn_reflns_limit_h_min -11
_diffrn_reflns_limit_k_max 14
_diffrn_reflns_limit_k_min -14
_diffrn_reflns_limit_l_max 17
_diffrn_reflns_limit_l_min -18
_diffrn_reflns_number 10025
_diffrn_reflns_point_group_measured_fraction_full 0.993
_diffrn_reflns_point_group_measured_fraction_max 0.970
_diffrn_reflns_theta_full 67.679
_diffrn_reflns_theta_max 69.835
_diffrn_reflns_theta_min 4.704
_diffrn_standards_number 0
_exptl_absorpt_coefficient_mu 0.660
_exptl_absorpt_correction_T_max 0.7533
_exptl_absorpt_correction_T_min 0.5186
_exptl_absorpt_correction_type multi-scan
_exptl_absorpt_process_details
;
SADABS-2008/1 (Bruker,2008) was used for absorption correction.
wR2(int) was 0.1264 before and 0.0721 after correction.
The Ratio of minimum to maximum transmission is 0.6884.
The \l/2 correction factor is 0.0015.
;
_exptl_crystal_colour colourless
_exptl_crystal_density_diffrn 1.295
_exptl_crystal_description block
_exptl_crystal_F_000 688
_exptl_crystal_size_max 0.25
_exptl_crystal_size_mid 0.20
_exptl_crystal_size_min 0.15
_refine_diff_density_max 0.140
_refine_diff_density_min -0.163
_refine_diff_density_rms 0.035
_refine_ls_abs_structure_details
;
 Flack x determined using 889 quotients [(I+)-(I-)]/[(I+)+(I-)]
 (Parsons, Flack and Wagner, Acta Cryst. B69 (2013) 249-259).
;
_refine_ls_abs_structure_Flack 0.5(3)
_refine_ls_extinction_method none
_refine_ls_goodness_of_fit_ref 1.051
_refine_ls_hydrogen_treatment constr
_refine_ls_matrix_type full
_refine_ls_number_parameters 227
_refine_ls_number_reflns 3083
_refine_ls_number_restraints 0
_refine_ls_restrained_S_all 1.051
_refine_ls_R_factor_all 0.0569
_refine_ls_R_factor_gt 0.0493
_refine_ls_shift/su_max 0.000
_refine_ls_shift/su_mean 0.000
_refine_ls_structure_factor_coef Fsqd
_refine_ls_weighting_details 'w=1/[\s^2^(Fo^2^)+(0.0777P)^2^] where P=(Fo^2^+2Fc^2^)/3'
_refine_ls_weighting_scheme calc
_refine_ls_wR_factor_gt 0.1351
_refine_ls_wR_factor_ref 0.1432
_reflns_Friedel_coverage 0.713
_reflns_Friedel_fraction_full 0.986
_reflns_Friedel_fraction_max 0.952
_reflns_number_gt 2612
_reflns_number_total 3083
_reflns_threshold_expression 'I > 2\s(I)'
_cod_data_source_file ol6b03027_si_002.cif
_cod_data_source_block cu_dm16264_0m
_cod_depositor_comments
;Adding full bibliography for 1544476--1544477.cif.

 Adding full bibliography for 1544476--1544477.cif.
;
_cod_database_code 1544477
_shelx_space_group_comment
;
The symmetry employed for this shelxl refinement is uniquely defined
by the following loop, which should always be used as a source of
symmetry information in preference to the above space-group names.
They are only intended as comments.
;
_shelx_estimated_absorpt_t_max 0.907
_shelx_estimated_absorpt_t_min 0.852
_olex2_refinement_description
;
1. Fixed Uiso
 At 1.2 times of:
  All C(H) groups, All C(H,H) groups
 At 1.5 times of:
  All O(H) groups
2.a Ternary CH refined with riding coordinates:
 C1(H1)
2.b Secondary CH2 refined with riding coordinates:
 C2(H2A,H2B)
2.c Aromatic/amide H refined with riding coordinates:
 C4(H4), C5(H5), C6(H6), C7(H7), C12(H12), C13(H13), C14(H14), C15(H15),
 C18(H18), C19(H19), C20(H20), C21(H21), C22(H22)
2.d Idealised tetrahedral OH refined as rotating group:
 O2(H2)
;
_shelx_shelxl_version_number 2014/7
_olex2_submission_special_instructions 'No special instructions were received'

loop_
_space_group_symop_operation_xyz
'x, y, z'
'-x+1/2, -y, z+1/2'
'-x, y+1/2, -z+1/2'
'x+1/2, -y+1/2, -z'

loop_
_atom_site_label
_atom_site_type_symbol
_atom_site_fract_x
_atom_site_fract_y
_atom_site_fract_z
_atom_site_U_iso_or_equiv
_atom_site_adp_type
_atom_site_occupancy
_atom_site_site_symmetry_order
_atom_site_calc_flag
_atom_site_refinement_flags_posn
O1 O 0.3148(3) 0.15270(19) 0.40799(18) 0.0794(7) Uani 1 1 d .
O2 O 0.6120(3) 0.49407(19) 0.3267(2) 0.0908(8) Uani 1 1 d .
H2 H 0.5640 0.4916 0.3725 0.136 Uiso 1 1 calc GR
N1 N 0.4489(3) 0.40853(19) 0.44515(18) 0.0613(6) Uani 1 1 d .
C1 C 0.3717(3) 0.4187(2) 0.5297(2) 0.0589(7) Uani 1 1 d .
H1 H 0.2819 0.3759 0.5268 0.071 Uiso 1 1 calc R
C2 C 0.4662(4) 0.3735(2) 0.6043(2) 0.0650(8) Uani 1 1 d .
H2A H 0.5595 0.4097 0.6003 0.078 Uiso 1 1 calc R
H2B H 0.4234 0.3957 0.6604 0.078 Uiso 1 1 calc R
C3 C 0.4914(3) 0.2501(2) 0.6075(2) 0.0601(7) Uani 1 1 d .
C4 C 0.5552(4) 0.2074(3) 0.6831(3) 0.0765(9) Uani 1 1 d .
H4 H 0.5867 0.2561 0.7270 0.092 Uiso 1 1 calc R
C5 C 0.5736(5) 0.0954(3) 0.6956(3) 0.0886(12) Uani 1 1 d .
H5 H 0.6189 0.0693 0.7467 0.106 Uiso 1 1 calc R
C6 C 0.5249(5) 0.0219(3) 0.6323(3) 0.0880(12) Uani 1 1 d .
H6 H 0.5347 -0.0541 0.6413 0.106 Uiso 1 1 calc R
C7 C 0.4617(4) 0.0611(3) 0.5559(3) 0.0726(9) Uani 1 1 d .
H7 H 0.4276 0.0113 0.5136 0.087 Uiso 1 1 calc R
C8 C 0.4481(3) 0.1755(2) 0.5412(2) 0.0601(7) Uani 1 1 d .
C9 C 0.3978(3) 0.2085(2) 0.4508(2) 0.0599(7) Uani 1 1 d .
C10 C 0.4651(3) 0.3116(2) 0.4099(2) 0.0572(6) Uani 1 1 d .
C11 C 0.5517(3) 0.2997(2) 0.3285(2) 0.0598(7) Uani 1 1 d .
C12 C 0.5710(4) 0.1974(3) 0.2866(2) 0.0682(8) Uani 1 1 d .
H12 H 0.5245 0.1352 0.3094 0.082 Uiso 1 1 calc R
C13 C 0.6569(4) 0.1861(3) 0.2125(3) 0.0810(10) Uani 1 1 d .
H13 H 0.6684 0.1171 0.1858 0.097 Uiso 1 1 calc R
C14 C 0.7255(4) 0.2778(4) 0.1783(3) 0.0895(12) Uani 1 1 d .
H14 H 0.7846 0.2702 0.1287 0.107 Uiso 1 1 calc R
C15 C 0.7082(4) 0.3792(4) 0.2160(3) 0.0864(10) Uani 1 1 d .
H15 H 0.7533 0.4407 0.1909 0.104 Uiso 1 1 calc R
C16 C 0.6232(4) 0.3924(3) 0.2925(2) 0.0706(8) Uani 1 1 d .
C17 C 0.3370(3) 0.5398(2) 0.5476(2) 0.0586(7) Uani 1 1 d .
C18 C 0.4325(4) 0.6234(3) 0.5272(2) 0.0686(8) Uani 1 1 d .
H18 H 0.5180 0.6060 0.4980 0.082 Uiso 1 1 calc R
C19 C 0.4041(4) 0.7330(3) 0.5491(3) 0.0749(9) Uani 1 1 d .
H19 H 0.4698 0.7884 0.5342 0.090 Uiso 1 1 calc R
C20 C 0.2786(4) 0.7596(3) 0.5928(2) 0.0751(9) Uani 1 1 d .
H20 H 0.2592 0.8328 0.6084 0.090 Uiso 1 1 calc R
C21 C 0.1825(4) 0.6774(3) 0.6132(3) 0.0774(9) Uani 1 1 d .
H21 H 0.0969 0.6954 0.6421 0.093 Uiso 1 1 calc R
C22 C 0.2105(3) 0.5683(3) 0.5918(2) 0.0687(8) Uani 1 1 d .
H22 H 0.1444 0.5134 0.6070 0.082 Uiso 1 1 calc R

loop_
_atom_site_aniso_label
_atom_site_aniso_U_11
_atom_site_aniso_U_22
_atom_site_aniso_U_33
_atom_site_aniso_U_23
_atom_site_aniso_U_13
_atom_site_aniso_U_12
O1 0.0727(14) 0.0689(13) 0.0966(17) -0.0082(13) -0.0167(13) -0.0118(12)
O2 0.113(2) 0.0581(13) 0.1016(18) -0.0024(14) 0.0245(17) -0.0148(13)
N1 0.0645(13) 0.0479(12) 0.0714(14) -0.0033(12) -0.0006(13) 0.0049(10)
C1 0.0557(14) 0.0480(14) 0.0729(18) -0.0046(13) 0.0016(14) 0.0013(12)
C2 0.0688(17) 0.0512(14) 0.0750(18) -0.0061(15) -0.0028(16) 0.0033(13)
C3 0.0608(15) 0.0520(14) 0.0676(16) 0.0038(14) 0.0035(14) 0.0011(13)
C4 0.091(2) 0.0656(18) 0.0728(18) 0.0083(17) -0.0077(19) -0.0026(18)
C5 0.111(3) 0.067(2) 0.088(2) 0.020(2) -0.015(2) -0.003(2)
C6 0.106(3) 0.0545(16) 0.103(3) 0.0214(19) -0.010(2) 0.0057(19)
C7 0.0774(19) 0.0523(15) 0.088(2) -0.0015(17) 0.0054(19) -0.0034(15)
C8 0.0556(14) 0.0483(13) 0.0765(18) 0.0017(14) 0.0029(14) -0.0001(12)
C9 0.0550(14) 0.0479(13) 0.0768(17) -0.0081(14) -0.0020(14) 0.0019(12)
C10 0.0549(14) 0.0492(13) 0.0677(15) -0.0031(14) -0.0070(13) 0.0056(11)
C11 0.0601(15) 0.0536(15) 0.0658(15) -0.0024(14) -0.0073(14) 0.0090(13)
C12 0.0721(18) 0.0571(16) 0.0753(18) -0.0058(16) -0.0035(16) 0.0144(15)
C13 0.079(2) 0.080(2) 0.084(2) -0.018(2) -0.0019(19) 0.0218(19)
C14 0.072(2) 0.117(3) 0.079(2) -0.013(2) 0.0088(19) 0.010(2)
C15 0.082(2) 0.090(2) 0.087(2) 0.000(2) 0.019(2) -0.007(2)
C16 0.0681(18) 0.0646(18) 0.079(2) -0.0045(16) 0.0006(17) -0.0003(15)
C17 0.0574(14) 0.0484(14) 0.0701(17) -0.0027(13) -0.0041(14) 0.0060(12)
C18 0.0666(17) 0.0552(15) 0.084(2) -0.0077(16) 0.0086(17) 0.0028(14)
C19 0.088(2) 0.0499(15) 0.087(2) -0.0033(17) -0.0007(19) -0.0026(15)
C20 0.086(2) 0.0558(16) 0.084(2) -0.0100(17) -0.013(2) 0.0178(16)
C21 0.0685(19) 0.077(2) 0.087(2) -0.0123(19) 0.0041(17) 0.0223(17)
C22 0.0598(15) 0.0645(16) 0.082(2) -0.0079(17) 0.0045(16) 0.0048(14)

loop_
_atom_type_symbol
_atom_type_description
_atom_type_scat_dispersion_real
_atom_type_scat_dispersion_imag
_atom_type_scat_source
C C 0.0181 0.0091 'International Tables Vol C Tables 4.2.6.8 and 6.1.1.4'
H H 0.0000 0.0000 'International Tables Vol C Tables 4.2.6.8 and 6.1.1.4'
N N 0.0311 0.0180 'International Tables Vol C Tables 4.2.6.8 and 6.1.1.4'
O O 0.0492 0.0322 'International Tables Vol C Tables 4.2.6.8 and 6.1.1.4'

loop_
_geom_angle_atom_site_label_1
_geom_angle_atom_site_label_2
_geom_angle_atom_site_label_3
_geom_angle
C16 O2 H2 109.5
C10 N1 C1 119.2(3)
N1 C1 H1 109.5
N1 C1 C2 109.1(2)
N1 C1 C17 109.8(2)
C2 C1 H1 109.5
C17 C1 H1 109.5
C17 C1 C2 109.5(2)
C1 C2 H2A 107.9
C1 C2 H2B 107.9
H2A C2 H2B 107.2
C3 C2 C1 117.8(3)
C3 C2 H2A 107.9
C3 C2 H2B 107.9
C4 C3 C2 117.4(3)
C4 C3 C8 118.0(3)
C8 C3 C2 124.5(3)
C3 C4 H4 118.9
C5 C4 C3 122.1(4)
C5 C4 H4 118.9
C4 C5 H5 120.1
C4 C5 C6 119.8(4)
C6 C5 H5 120.1
C5 C6 H6 120.1
C7 C6 C5 119.8(3)
C7 C6 H6 120.1
C6 C7 H7 119.7
C6 C7 C8 120.6(4)
C8 C7 H7 119.7
C3 C8 C7 119.5(3)
C3 C8 C9 124.5(3)
C7 C8 C9 115.8(3)
O1 C9 C8 122.4(3)
O1 C9 C10 120.1(3)
C8 C9 C10 117.3(2)
N1 C10 C9 121.7(3)
N1 C10 C11 119.5(3)
C11 C10 C9 118.7(2)
C12 C11 C10 122.1(3)
C12 C11 C16 117.9(3)
C16 C11 C10 120.0(3)
C11 C12 H12 119.1
C13 C12 C11 121.8(3)
C13 C12 H12 119.1
C12 C13 H13 120.3
C14 C13 C12 119.4(3)
C14 C13 H13 120.3
C13 C14 H14 119.6
C15 C14 C13 120.9(4)
C15 C14 H14 119.6
C14 C15 H15 119.7
C14 C15 C16 120.7(4)
C16 C15 H15 119.7
O2 C16 C11 123.0(3)
O2 C16 C15 117.6(3)
C15 C16 C11 119.4(3)
C18 C17 C1 121.9(3)
C18 C17 C22 117.9(3)
C22 C17 C1 120.0(3)
C17 C18 H18 119.3
C17 C18 C19 121.5(3)
C19 C18 H18 119.3
C18 C19 H19 120.1
C20 C19 C18 119.8(3)
C20 C19 H19 120.1
C19 C20 H20 120.3
C21 C20 C19 119.3(3)
C21 C20 H20 120.3
C20 C21 H21 119.4
C20 C21 C22 121.1(3)
C22 C21 H21 119.4
C17 C22 H22 119.8
C21 C22 C17 120.4(3)
C21 C22 H22 119.8

loop_
_geom_bond_atom_site_label_1
_geom_bond_atom_site_label_2
_geom_bond_distance
O1 C9 1.208(3)
O2 H2 0.8200
O2 C16 1.333(4)
N1 C1 1.464(4)
N1 C10 1.291(4)
C1 H1 0.9800
C1 C2 1.523(4)
C1 C17 1.518(4)
C2 H2A 0.9700
C2 H2B 0.9700
C2 C3 1.507(4)
C3 C4 1.380(5)
C3 C8 1.401(4)
C4 H4 0.9300
C4 C5 1.374(5)
C5 H5 0.9300
C5 C6 1.375(6)
C6 H6 0.9300
C6 C7 1.372(6)
C7 H7 0.9300
C7 C8 1.402(4)
C8 C9 1.490(5)
C9 C10 1.519(4)
C10 C11 1.471(4)
C11 C12 1.395(4)
C11 C16 1.407(5)
C12 H12 0.9300
C12 C13 1.376(5)
C13 H13 0.9300
C13 C14 1.375(6)
C14 H14 0.9300
C14 C15 1.357(6)
C15 H15 0.9300
C15 C16 1.402(5)
C17 C18 1.377(4)
C17 C22 1.391(4)
C18 H18 0.9300
C18 C19 1.386(4)
C19 H19 0.9300
C19 C20 1.375(5)
C20 H20 0.9300
C20 C21 1.367(5)
C21 H21 0.9300
C21 C22 1.379(5)
C22 H22 0.9300

loop_
_geom_hbond_atom_site_label_D
_geom_hbond_atom_site_label_H
_geom_hbond_atom_site_label_A
_geom_hbond_distance_DH
_geom_hbond_distance_HA
_geom_hbond_distance_DA
_geom_hbond_angle_DHA
O2 H2 N1 0.82 1.83 2.553(4) 147.0

loop_
_geom_torsion_atom_site_label_1
_geom_torsion_atom_site_label_2
_geom_torsion_atom_site_label_3
_geom_torsion_atom_site_label_4
_geom_torsion
O1 C9 C10 N1 121.5(3)
O1 C9 C10 C11 -59.0(4)
N1 C1 C2 C3 -70.2(3)
N1 C1 C17 C18 -38.5(4)
N1 C1 C17 C22 146.4(3)
N1 C10 C11 C12 -178.9(3)
N1 C10 C11 C16 3.7(4)
C1 N1 C10 C9 4.0(4)
C1 N1 C10 C11 -175.5(2)
C1 C2 C3 C4 -168.9(3)
C1 C2 C3 C8 7.7(5)
C1 C17 C18 C19 -175.7(3)
C1 C17 C22 C21 176.0(3)
C2 C1 C17 C18 81.3(4)
C2 C1 C17 C22 -93.8(3)
C2 C3 C4 C5 175.2(4)
C2 C3 C8 C7 -172.4(3)
C2 C3 C8 C9 12.8(5)
C3 C4 C5 C6 -1.4(7)
C3 C8 C9 O1 -152.2(3)
C3 C8 C9 C10 32.9(4)
C4 C3 C8 C7 4.2(5)
C4 C3 C8 C9 -170.6(3)
C4 C5 C6 C7 1.8(7)
C5 C6 C7 C8 0.9(6)
C6 C7 C8 C3 -3.9(5)
C6 C7 C8 C9 171.4(3)
C7 C8 C9 O1 32.8(4)
C7 C8 C9 C10 -142.1(3)
C8 C3 C4 C5 -1.6(6)
C8 C9 C10 N1 -63.5(4)
C8 C9 C10 C11 116.0(3)
C9 C10 C11 C12 1.6(4)
C9 C10 C11 C16 -175.8(3)
C10 N1 C1 C2 72.5(3)
C10 N1 C1 C17 -167.5(3)
C10 C11 C12 C13 -177.3(3)
C10 C11 C16 O2 -2.9(5)
C10 C11 C16 C15 178.5(3)
C11 C12 C13 C14 -0.2(5)
C12 C11 C16 O2 179.6(3)
C12 C11 C16 C15 1.0(5)
C12 C13 C14 C15 -0.8(6)
C13 C14 C15 C16 1.9(6)
C14 C15 C16 O2 179.3(4)
C14 C15 C16 C11 -2.0(6)
C16 C11 C12 C13 0.1(5)
C17 C1 C2 C3 169.6(3)
C17 C18 C19 C20 0.5(6)
C18 C17 C22 C21 0.6(5)
C18 C19 C20 C21 -0.7(6)
C19 C20 C21 C22 1.0(6)
C20 C21 C22 C17 -0.9(6)
C22 C17 C18 C19 -0.4(5)
